data_7209562
loop_
_publ_author_name
'Liu, Hai-Yan'
'Ma, Jian-Fang'
'Liu, Ying-Ying'
'Yang, Jin'

_publ_section_title
;
 A series of Zn(ii) and Cd(ii) coordination polymers based on flexible
 bis-[(pyridyl)-benzimidazole] ligand and different carboxylates:
 syntheses, structures, and photoluminescent properties
;
_journal_issue 14
_journal_name_full CrystEngComm
_journal_page_first 2699
_journal_paper_doi 10.1039/c3ce00009e
_journal_volume 15
_journal_year 2013
_chemical_formula_sum 'C46 H34 N6 O14 Zn3'
_chemical_formula_weight 1090.90
_chemical_name_systematic
;
?
;
_space_group_IT_number 54
_symmetry_cell_setting orthorhombic
_symmetry_space_group_name_Hall '-P 2a 2ac'
_symmetry_space_group_name_H-M 'P c c a'
_atom_sites_solution_hydrogens geom
_atom_sites_solution_primary direct
_atom_sites_solution_secondary difmap
_audit_creation_method SHELXL-97
_cell_angle_alpha 90.00
_cell_angle_beta 90.000(4)
_cell_angle_gamma 90.00
_cell_formula_units_Z 4
_cell_length_a 25.161(3)
_cell_length_b 11.253(2)
_cell_length_c 18.172(3)
_cell_measurement_temperature 293(2)
_cell_volume 5145.2(14)
_computing_cell_refinement CrysAlis
_computing_data_collection 'CrysAlis (Oxford Diffraction, 2006)'
_computing_data_reduction CrysAlis
_computing_structure_refinement 'SHELXL-97 (Sheldrick, 1997)'
_computing_structure_solution 'SHELXS-97 (Sheldrick, 1997)'
_diffrn_ambient_temperature 293(2)
_diffrn_detector_area_resol_mean 10.0
_diffrn_measured_fraction_theta_full 0.993
_diffrn_measured_fraction_theta_max 0.992
_diffrn_measurement_device_type 'Oxford Diffraction Gemini R Ultra'
_diffrn_measurement_method '\w scan'
_diffrn_radiation_monochromator graphite
_diffrn_radiation_source 'fine-focus sealed tube'
_diffrn_radiation_type MoK\a
_diffrn_radiation_wavelength 0.71069
_diffrn_reflns_av_R_equivalents 0.1128
_diffrn_reflns_av_sigmaI/netI 0.1071
_diffrn_reflns_limit_h_max 25
_diffrn_reflns_limit_h_min -30
_diffrn_reflns_limit_k_max 13
_diffrn_reflns_limit_k_min -13
_diffrn_reflns_limit_l_max 21
_diffrn_reflns_limit_l_min -21
_diffrn_reflns_number 40805
_diffrn_reflns_theta_full 25.00
_diffrn_reflns_theta_max 25.37
_diffrn_reflns_theta_min 4.12
_exptl_absorpt_coefficient_mu 1.454
_exptl_absorpt_correction_T_max 0.7901
_exptl_absorpt_correction_T_min 0.7037
_exptl_absorpt_correction_type multi-scan
_exptl_absorpt_process_details
;
CrysAlis (Oxford Diffraction, 2006)
;
_exptl_crystal_density_diffrn 1.408
_exptl_crystal_density_method 'not measured'
_exptl_crystal_F_000 2216
_exptl_crystal_size_max 0.26
_exptl_crystal_size_mid 0.22
_exptl_crystal_size_min 0.17
_refine_diff_density_max 0.993
_refine_diff_density_min -0.399
_refine_diff_density_rms 0.090
_refine_ls_extinction_method none
_refine_ls_goodness_of_fit_ref 0.871
_refine_ls_hydrogen_treatment mixed
_refine_ls_matrix_type full
_refine_ls_number_parameters 324
_refine_ls_number_reflns 4694
_refine_ls_number_restraints 4
_refine_ls_restrained_S_all 0.872
_refine_ls_R_factor_all 0.0951
_refine_ls_R_factor_gt 0.0450
_refine_ls_shift/su_max 0.003
_refine_ls_shift/su_mean 0.000
_refine_ls_structure_factor_coef Fsqd
_refine_ls_weighting_details 'calc w=1/[\s^2^(Fo^2^)+(0.0599P)^2^+0.0000P] where P=(Fo^2^+2Fc^2^)/3'
_refine_ls_weighting_scheme calc
_refine_ls_wR_factor_gt 0.1066
_refine_ls_wR_factor_ref 0.1151
_reflns_number_gt 2622
_reflns_number_total 4694
_reflns_threshold_expression >2sigma(I)
_cod_data_source_file c3ce00009e.txt
_cod_data_source_block 4
_cod_depositor_comments
;
The following automatic conversions were performed:

'_symmetry_cell_setting' value 'Orthorhombic' changed to
'orthorhombic' according to
/home/saulius/struct/CIF-dictionaries/cif_core.dic dictionary named
'cif_core.dic' version 2.4.2 from 2011-04-26.

Automatic conversion script
Id: cif_fix_values 1891 2012-01-12 08:04:46Z andrius 
;
_cod_original_sg_symbol_H-M Pcca
_cod_database_code 7209562

loop_
_symmetry_equiv_pos_as_xyz
'x, y, z'
'-x+1/2, -y, z'
'x+1/2, -y, -z+1/2'
'-x, y, -z+1/2'
'-x, -y, -z'
'x-1/2, y, -z'
'-x-1/2, y, z-1/2'
'x, -y, z-1/2'

loop_
_atom_site_label
_atom_site_type_symbol
_atom_site_fract_x
_atom_site_fract_y
_atom_site_fract_z
_atom_site_U_iso_or_equiv
_atom_site_adp_type
_atom_site_occupancy
_atom_site_symmetry_multiplicity
_atom_site_calc_flag
_atom_site_refinement_flags
Zn1 Zn -0.02537(2) 0.37973(4) 0.07359(3) 0.02931(17) Uani 1 1 d .
Zn2 Zn 0.2500 1.0000 0.29015(4) 0.0317(2) Uani 1 2 d SD
C1 C 0.0636(2) 0.5636(4) 0.0708(3) 0.0305(11) Uani 1 1 d .
C2 C 0.0911(2) 0.6023(4) 0.1393(2) 0.0284(11) Uani 1 1 d .
C3 C 0.0764(2) 0.5506(4) 0.2063(2) 0.0312(12) Uani 1 1 d .
H3 H 0.0513 0.4899 0.2072 0.037 Uiso 1 1 calc R
C4 C 0.0989(2) 0.5894(4) 0.2706(3) 0.0347(13) Uani 1 1 d .
C5 C 0.1369(2) 0.6786(4) 0.2691(3) 0.0371(13) Uani 1 1 d .
H5 H 0.1520 0.7049 0.3129 0.045 Uiso 1 1 calc R
C6 C 0.1527(2) 0.7288(4) 0.2031(3) 0.0317(12) Uani 1 1 d .
C7 C 0.1293(2) 0.6909(4) 0.1385(3) 0.0299(12) Uani 1 1 d .
H7 H 0.1392 0.7252 0.0940 0.036 Uiso 1 1 calc R
C8 C 0.1933(2) 0.8273(4) 0.2037(4) 0.0461(14) Uani 1 1 d .
C9 C 0.0820(3) 0.5362(5) 0.3423(3) 0.0505(16) Uani 1 1 d .
C10 C 0.0313(2) 0.1442(4) 0.0677(2) 0.0279(11) Uani 1 1 d .
C11 C 0.0747(2) 0.1849(4) 0.0278(3) 0.0362(13) Uani 1 1 d .
H11 H 0.0781 0.2645 0.0149 0.043 Uiso 1 1 calc R
C12 C 0.1128(2) 0.1022(5) 0.0080(3) 0.0461(14) Uani 1 1 d .
H12 H 0.1430 0.1269 -0.0171 0.055 Uiso 1 1 calc R
C13 C 0.1063(3) -0.0191(5) 0.0254(3) 0.0510(16) Uani 1 1 d .
H13 H 0.1325 -0.0727 0.0111 0.061 Uiso 1 1 calc R
C14 C 0.0632(2) -0.0601(4) 0.0622(3) 0.0414(14) Uani 1 1 d .
H14 H 0.0589 -0.1406 0.0720 0.050 Uiso 1 1 calc R
C15 C 0.0256(2) 0.0239(4) 0.0850(2) 0.0295(11) Uani 1 1 d .
C16 C -0.04081(19) 0.1259(4) 0.1334(2) 0.0266(11) Uani 1 1 d .
C17 C -0.0871(2) 0.1508(4) 0.1809(3) 0.0299(12) Uani 1 1 d .
C18 C -0.1355(2) 0.0963(4) 0.1713(3) 0.0365(13) Uani 1 1 d .
H18 H -0.1402 0.0474 0.1306 0.044 Uiso 1 1 calc R
C19 C -0.0811(2) 0.2261(4) 0.2416(3) 0.0380(13) Uani 1 1 d .
H19 H -0.0492 0.2655 0.2498 0.046 Uiso 1 1 calc R
C20 C -0.1228(2) 0.2406(5) 0.2885(3) 0.0487(15) Uani 1 1 d .
H20 H -0.1198 0.2908 0.3289 0.058 Uiso 1 1 calc R
C21 C -0.1696(2) 0.1805(5) 0.2755(3) 0.0495(15) Uani 1 1 d .
H21 H -0.1975 0.1897 0.3086 0.059 Uiso 1 1 calc R
C22 C -0.0407(2) -0.0962(4) 0.1588(3) 0.0344(13) Uani 1 1 d .
H22A H -0.0243 -0.1635 0.1345 0.041 Uiso 1 1 calc R
H22B H -0.0788 -0.1015 0.1510 0.041 Uiso 1 1 calc R
C23 C -0.0292(2) -0.1028(4) 0.2411(2) 0.0345(12) Uani 1 1 d .
H23A H -0.0458 -0.0356 0.2653 0.041 Uiso 1 1 calc R
H23B H -0.0451 -0.1746 0.2608 0.041 Uiso 1 1 calc R
N1 N -0.01081(16) 0.2062(3) 0.09902(19) 0.0269(10) Uani 1 1 d .
N2 N -0.02083(17) 0.0144(3) 0.12540(19) 0.0289(9) Uani 1 1 d .
N3 N -0.17639(18) 0.1104(4) 0.2182(2) 0.0411(11) Uani 1 1 d .
O1 O 0.04409(14) 0.4612(3) 0.06675(18) 0.0393(9) Uani 1 1 d .
O2 O 0.06125(15) 0.6394(3) 0.01967(17) 0.0422(10) Uani 1 1 d .
O3 O 0.20621(16) 0.8629(3) 0.2670(2) 0.0545(11) Uani 1 1 d .
O4 O 0.21173(19) 0.8649(4) 0.1450(3) 0.0755(14) Uani 1 1 d .
O5 O 0.0962(3) 0.5796(5) 0.4008(3) 0.132(3) Uani 1 1 d .
O6 O 0.05223(17) 0.4476(3) 0.33804(19) 0.0485(11) Uani 1 1 d .
O1W O 0.2500 1.0000 0.4014(3) 0.0682(17) Uani 1 2 d SD
H1A H 0.2322(18) 0.941(3) 0.4201(7) 0.102 Uiso 1 1 d D
O2W O 0.2643(4) 0.8198(7) 0.4977(4) 0.060(3) Uani 0.50 1 d PD
H2A H 0.2913(19) 0.791(6) 0.479(3) 0.089 Uiso 1 1 d D

loop_
_atom_site_aniso_label
_atom_site_aniso_U_11
_atom_site_aniso_U_22
_atom_site_aniso_U_33
_atom_site_aniso_U_23
_atom_site_aniso_U_13
_atom_site_aniso_U_12
Zn1 0.0389(4) 0.0241(3) 0.0249(3) -0.0012(2) -0.0022(3) -0.0026(3)
Zn2 0.0278(5) 0.0328(4) 0.0347(4) 0.000 0.000 -0.0090(4)
C1 0.029(3) 0.032(3) 0.031(3) -0.003(2) 0.003(2) -0.001(2)
C2 0.029(3) 0.023(2) 0.033(3) 0.001(2) -0.004(2) -0.001(2)
C3 0.037(3) 0.023(2) 0.034(3) 0.000(2) 0.000(3) -0.005(2)
C4 0.045(4) 0.028(2) 0.031(3) 0.004(2) 0.000(2) -0.005(2)
C5 0.041(4) 0.038(3) 0.033(3) -0.005(2) -0.007(2) -0.002(2)
C6 0.029(3) 0.025(2) 0.042(3) 0.000(2) -0.007(2) -0.002(2)
C7 0.031(3) 0.027(2) 0.032(3) 0.0082(19) -0.001(2) -0.003(2)
C8 0.035(4) 0.041(3) 0.063(4) 0.009(3) -0.020(3) -0.002(3)
C9 0.062(5) 0.054(4) 0.035(3) 0.002(3) 0.000(3) -0.008(3)
C10 0.025(3) 0.032(2) 0.026(2) -0.003(2) -0.003(2) 0.001(2)
C11 0.037(4) 0.038(3) 0.034(3) -0.002(2) 0.004(3) -0.001(3)
C12 0.042(4) 0.062(4) 0.034(3) -0.003(3) 0.009(3) 0.000(3)
C13 0.057(5) 0.056(4) 0.040(3) -0.006(3) 0.007(3) 0.021(3)
C14 0.052(4) 0.032(3) 0.040(3) 0.001(2) -0.003(3) 0.012(3)
C15 0.036(3) 0.028(2) 0.025(3) -0.0003(18) -0.006(2) 0.003(2)
C16 0.023(3) 0.028(2) 0.029(2) -0.002(2) -0.006(2) 0.002(2)
C17 0.027(3) 0.029(2) 0.034(3) 0.005(2) -0.004(2) 0.002(2)
C18 0.033(4) 0.041(3) 0.036(3) -0.004(2) 0.001(3) 0.000(3)
C19 0.033(4) 0.043(3) 0.038(3) -0.002(2) 0.003(3) -0.002(2)
C20 0.051(4) 0.054(3) 0.042(3) -0.013(3) 0.001(3) 0.000(3)
C21 0.035(4) 0.067(3) 0.047(4) -0.017(3) 0.009(3) -0.005(3)
C22 0.041(4) 0.025(2) 0.038(3) 0.003(2) -0.004(2) -0.004(2)
C23 0.043(3) 0.025(2) 0.036(3) 0.005(2) -0.003(3) -0.006(2)
N1 0.031(3) 0.0236(18) 0.026(2) 0.0002(16) -0.0008(18) -0.0017(17)
N2 0.031(3) 0.027(2) 0.028(2) 0.0032(16) -0.0015(19) 0.0038(19)
N3 0.037(3) 0.046(2) 0.041(3) -0.004(2) 0.006(2) 0.000(2)
O1 0.045(3) 0.0292(17) 0.044(2) -0.0043(15) -0.0007(18) -0.0138(15)
O2 0.063(3) 0.0338(18) 0.0297(19) 0.0048(15) -0.0160(17) -0.0075(17)
O3 0.045(3) 0.044(2) 0.075(3) -0.0118(19) -0.016(2) -0.0154(19)
O4 0.068(3) 0.083(3) 0.075(3) 0.028(2) -0.017(3) -0.044(3)
O5 0.214(8) 0.144(5) 0.037(3) -0.004(3) -0.006(3) -0.109(5)
O6 0.069(3) 0.0409(19) 0.036(2) 0.0089(16) 0.0034(19) -0.017(2)
O1W 0.077(5) 0.089(4) 0.038(3) 0.000 0.000 0.003(4)
O2W 0.075(8) 0.070(5) 0.034(4) 0.030(4) -0.012(4) 0.009(5)

loop_
_atom_type_symbol
_atom_type_description
_atom_type_scat_dispersion_real
_atom_type_scat_dispersion_imag
_atom_type_scat_source
C C 0.0033 0.0016 'International Tables Vol C Tables 4.2.6.8 and 6.1.1.4'
H H 0.0000 0.0000 'International Tables Vol C Tables 4.2.6.8 and 6.1.1.4'
N N 0.0061 0.0033 'International Tables Vol C Tables 4.2.6.8 and 6.1.1.4'
O O 0.0106 0.0060 'International Tables Vol C Tables 4.2.6.8 and 6.1.1.4'
Zn Zn 0.2839 1.4301 'International Tables Vol C Tables 4.2.6.8 and 6.1.1.4'

loop_
_geom_angle_atom_site_label_1
_geom_angle_atom_site_label_2
_geom_angle_atom_site_label_3
_geom_angle
_geom_angle_site_symmetry_1
_geom_angle_site_symmetry_3
O6 Zn1 O2 128.26(17) 4 5_565
O6 Zn1 O1 100.41(16) 4 .
O2 Zn1 O1 114.17(15) 5_565 .
O6 Zn1 N1 104.90(15) 4 .
O2 Zn1 N1 100.13(13) 5_565 .
O1 Zn1 N1 107.42(15) . .
O3 Zn2 O3 154.9(2) . 2_575
O3 Zn2 O1W 102.53(12) . .
O3 Zn2 O1W 102.53(12) 2_575 .
O3 Zn2 N3 87.53(16) . 4_565
O3 Zn2 N3 90.79(16) 2_575 4_565
O1W Zn2 N3 93.88(11) . 4_565
O3 Zn2 N3 90.79(16) . 3_565
O3 Zn2 N3 87.53(16) 2_575 3_565
O1W Zn2 N3 93.88(11) . 3_565
N3 Zn2 N3 172.2(2) 4_565 3_565
O1 C1 O2 124.0(4) . .
O1 C1 C2 120.0(4) . .
O2 C1 C2 116.0(4) . .
C7 C2 C3 119.5(4) . .
C7 C2 C1 121.6(4) . .
C3 C2 C1 118.8(4) . .
C4 C3 C2 120.1(4) . .
C4 C3 H3 120.0 . .
C2 C3 H3 120.0 . .
C3 C4 C5 119.9(4) . .
C3 C4 C9 119.9(4) . .
C5 C4 C9 120.2(4) . .
C6 C5 C4 120.7(4) . .
C6 C5 H5 119.7 . .
C4 C5 H5 119.7 . .
C7 C6 C5 119.3(4) . .
C7 C6 C8 121.4(5) . .
C5 C6 C8 119.3(5) . .
C6 C7 C2 120.6(4) . .
C6 C7 H7 119.7 . .
C2 C7 H7 119.7 . .
O4 C8 O3 125.6(5) . .
O4 C8 C6 119.9(5) . .
O3 C8 C6 114.4(5) . .
O5 C9 O6 123.2(5) . .
O5 C9 C4 121.0(5) . .
O6 C9 C4 115.8(5) . .
C11 C10 N1 130.4(4) . .
C11 C10 C15 121.1(4) . .
N1 C10 C15 108.4(4) . .
C12 C11 C10 117.3(4) . .
C12 C11 H11 121.3 . .
C10 C11 H11 121.3 . .
C11 C12 C13 120.8(5) . .
C11 C12 H12 119.6 . .
C13 C12 H12 119.6 . .
C14 C13 C12 122.2(5) . .
C14 C13 H13 118.9 . .
C12 C13 H13 118.9 . .
C13 C14 C15 117.2(5) . .
C13 C14 H14 121.4 . .
C15 C14 H14 121.4 . .
N2 C15 C10 106.3(4) . .
N2 C15 C14 132.5(4) . .
C10 C15 C14 121.2(5) . .
N1 C16 N2 111.5(4) . .
N1 C16 C17 126.3(4) . .
N2 C16 C17 122.0(4) . .
C18 C17 C19 117.7(5) . .
C18 C17 C16 122.7(4) . .
C19 C17 C16 119.4(5) . .
N3 C18 C17 123.1(5) . .
N3 C18 H18 118.5 . .
C17 C18 H18 118.5 . .
C20 C19 C17 118.9(5) . .
C20 C19 H19 120.5 . .
C17 C19 H19 120.5 . .
C19 C20 C21 119.5(5) . .
C19 C20 H20 120.2 . .
C21 C20 H20 120.2 . .
N3 C21 C20 122.7(5) . .
N3 C21 H21 118.7 . .
C20 C21 H21 118.7 . .
N2 C22 C23 112.4(4) . .
N2 C22 H22A 109.1 . .
C23 C22 H22A 109.1 . .
N2 C22 H22B 109.1 . .
C23 C22 H22B 109.1 . .
H22A C22 H22B 107.9 . .
C23 C23 C22 113.3(5) 4 .
C23 C23 H23A 108.9 4 .
C22 C23 H23A 108.9 . .
C23 C23 H23B 108.9 4 .
C22 C23 H23B 108.9 . .
H23A C23 H23B 107.7 . .
C16 N1 C10 106.5(3) . .
C16 N1 Zn1 130.8(3) . .
C10 N1 Zn1 121.6(3) . .
C16 N2 C15 107.3(4) . .
C16 N2 C22 127.6(4) . .
C15 N2 C22 124.8(4) . .
C21 N3 C18 118.2(5) . .
C21 N3 Zn2 119.6(4) . 3_465
C18 N3 Zn2 121.7(3) . 3_465
C1 O1 Zn1 140.1(3) . .
C1 O2 Zn1 126.3(3) . 5_565
C8 O3 Zn2 126.6(4) . .
C9 O6 Zn1 118.7(3) . 4
Zn2 O1W H1A 113.1(12) . .

loop_
_geom_bond_atom_site_label_1
_geom_bond_atom_site_label_2
_geom_bond_distance
_geom_bond_site_symmetry_2
Zn1 O6 1.902(3) 4
Zn1 O2 1.932(3) 5_565
Zn1 O1 1.978(3) .
Zn1 N1 2.040(3) .
Zn2 O3 1.942(3) .
Zn2 O3 1.942(3) 2_575
Zn2 O1W 2.021(5) .
Zn2 N3 2.235(4) 4_565
Zn2 N3 2.235(4) 3_565
C1 O1 1.254(5) .
C1 O2 1.263(5) .
C1 C2 1.489(6) .
C2 C7 1.384(6) .
C2 C3 1.399(6) .
C3 C4 1.370(6) .
C3 H3 0.9300 .
C4 C5 1.387(7) .
C4 C9 1.496(7) .
C5 C6 1.383(6) .
C5 H5 0.9300 .
C6 C7 1.381(6) .
C6 C8 1.509(7) .
C7 H7 0.9300 .
C8 O4 1.237(7) .
C8 O3 1.260(6) .
C9 O5 1.223(7) .
C9 O6 1.249(6) .
C10 C11 1.388(7) .
C10 N1 1.390(6) .
C10 C15 1.398(6) .
C11 C12 1.383(7) .
C11 H11 0.9300 .
C12 C13 1.410(7) .
C12 H12 0.9300 .
C13 C14 1.354(8) .
C13 H13 0.9300 .
C14 C15 1.400(7) .
C14 H14 0.9300 .
C15 N2 1.384(6) .
C16 N1 1.333(6) .
C16 N2 1.360(5) .
C16 C17 1.476(7) .
C17 C18 1.376(7) .
C17 C19 1.399(6) .
C18 N3 1.344(6) .
C18 H18 0.9300 .
C19 C20 1.362(7) .
C19 H19 0.9300 .
C20 C21 1.378(8) .
C20 H20 0.9300 .
C21 N3 1.319(6) .
C21 H21 0.9300 .
C22 N2 1.471(5) .
C22 C23 1.526(6) .
C22 H22A 0.9700 .
C22 H22B 0.9700 .
C23 C23 1.502(10) 4
C23 H23A 0.9700 .
C23 H23B 0.9700 .
N3 Zn2 2.235(4) 3_465
O2 Zn1 1.932(3) 5_565
O6 Zn1 1.902(3) 4
O1W H1A 0.869(10) .
O2W H2A 0.83(2) .

loop_
_geom_hbond_atom_site_label_D
_geom_hbond_atom_site_label_H
_geom_hbond_atom_site_label_A
_geom_hbond_distance_DH
_geom_hbond_distance_HA
_geom_hbond_distance_DA
_geom_hbond_angle_DHA
O1W H1A O2W 0.869(10) 2.12(4) 2.703(7) 124(4)

loop_
_geom_torsion_atom_site_label_1
_geom_torsion_atom_site_label_2
_geom_torsion_atom_site_label_3
_geom_torsion_atom_site_label_4
_geom_torsion
_geom_torsion_site_symmetry_1
_geom_torsion_site_symmetry_4
O1 C1 C2 C7 155.3(5) . .
O2 C1 C2 C7 -25.1(7) . .
O1 C1 C2 C3 -27.2(7) . .
O2 C1 C2 C3 152.3(4) . .
C7 C2 C3 C4 1.3(7) . .
C1 C2 C3 C4 -176.2(4) . .
C2 C3 C4 C5 -1.1(7) . .
C2 C3 C4 C9 178.3(5) . .
C3 C4 C5 C6 -0.3(8) . .
C9 C4 C5 C6 -179.7(5) . .
C4 C5 C6 C7 1.4(7) . .
C4 C5 C6 C8 178.8(4) . .
C5 C6 C7 C2 -1.1(7) . .
C8 C6 C7 C2 -178.4(4) . .
C3 C2 C7 C6 -0.2(7) . .
C1 C2 C7 C6 177.3(4) . .
C7 C6 C8 O4 -9.9(8) . .
C5 C6 C8 O4 172.8(5) . .
C7 C6 C8 O3 171.3(5) . .
C5 C6 C8 O3 -6.0(7) . .
C3 C4 C9 O5 -170.4(7) . .
C5 C4 C9 O5 9.0(9) . .
C3 C4 C9 O6 8.5(8) . .
C5 C4 C9 O6 -172.1(5) . .
N1 C10 C11 C12 175.3(5) . .
C15 C10 C11 C12 -2.0(7) . .
C10 C11 C12 C13 2.4(7) . .
C11 C12 C13 C14 -0.4(8) . .
C12 C13 C14 C15 -2.1(8) . .
C11 C10 C15 N2 179.1(4) . .
N1 C10 C15 N2 1.3(5) . .
C11 C10 C15 C14 -0.5(7) . .
N1 C10 C15 C14 -178.3(4) . .
C13 C14 C15 N2 -177.0(5) . .
C13 C14 C15 C10 2.5(7) . .
N1 C16 C17 C18 128.8(5) . .
N2 C16 C17 C18 -57.5(6) . .
N1 C16 C17 C19 -56.0(6) . .
N2 C16 C17 C19 117.7(5) . .
C19 C17 C18 N3 -1.3(7) . .
C16 C17 C18 N3 173.9(4) . .
C18 C17 C19 C20 0.8(7) . .
C16 C17 C19 C20 -174.6(4) . .
C17 C19 C20 C21 0.5(8) . .
C19 C20 C21 N3 -1.5(9) . .
N2 C22 C23 C23 -62.3(4) . 4
N2 C16 N1 C10 -0.7(5) . .
C17 C16 N1 C10 173.5(4) . .
N2 C16 N1 Zn1 167.0(3) . .
C17 C16 N1 Zn1 -18.7(7) . .
C11 C10 N1 C16 -177.9(5) . .
C15 C10 N1 C16 -0.4(5) . .
C11 C10 N1 Zn1 12.9(7) . .
C15 C10 N1 Zn1 -169.5(3) . .
O6 Zn1 N1 C16 47.7(4) 4 .
O2 Zn1 N1 C16 -86.6(4) 5_565 .
O1 Zn1 N1 C16 153.9(4) . .
O6 Zn1 N1 C10 -146.1(3) 4 .
O2 Zn1 N1 C10 79.6(4) 5_565 .
O1 Zn1 N1 C10 -39.9(4) . .
N1 C16 N2 C15 1.6(5) . .
C17 C16 N2 C15 -173.0(4) . .
N1 C16 N2 C22 176.0(4) . .
C17 C16 N2 C22 1.4(7) . .
C10 C15 N2 C16 -1.7(5) . .
C14 C15 N2 C16 177.8(5) . .
C10 C15 N2 C22 -176.3(4) . .
C14 C15 N2 C22 3.2(8) . .
C23 C22 N2 C16 -72.4(6) . .
C23 C22 N2 C15 101.1(5) . .
C20 C21 N3 C18 1.0(8) . .
C20 C21 N3 Zn2 172.5(4) . 3_465
C17 C18 N3 C21 0.4(7) . .
C17 C18 N3 Zn2 -170.9(4) . 3_465
O2 C1 O1 Zn1 -78.0(7) . .
C2 C1 O1 Zn1 101.5(6) . .
O6 Zn1 O1 C1 -48.4(5) 4 .
O2 Zn1 O1 C1 92.2(5) 5_565 .
N1 Zn1 O1 C1 -157.8(5) . .
O1 C1 O2 Zn1 2.9(7) . 5_565
C2 C1 O2 Zn1 -176.6(3) . 5_565
O4 C8 O3 Zn2 9.6(9) . .
C6 C8 O3 Zn2 -171.7(3) . .
O3 Zn2 O3 C8 -1.8(4) 2_575 .
O1W Zn2 O3 C8 178.2(4) . .
N3 Zn2 O3 C8 84.8(5) 4_565 .
N3 Zn2 O3 C8 -87.6(5) 3_565 .
O5 C9 O6 Zn1 2.5(9) . 4
C4 C9 O6 Zn1 -176.4(4) . 4
